data_1531787
loop_
_publ_author_name
'Monteverde, F.'
'Celotti, G.'

_publ_section_title
;
 Structural data from X-ray powder diffraction for new high-temperature
 phases (Y1-x Lnx)2 Si2 O7 with Ln = Ce, Pr, Nd
;
_journal_name_full 'Journal of the European Ceramic Society'
_journal_page_first 721
_journal_page_last 730
_journal_volume 22
_journal_year 2002
_chemical_formula_sum 'O7 Pr Si2 Y'
_chemical_name_systematic 'Y Pr (Si2 O7)'
_space_group_IT_number 14
_symmetry_space_group_name_Hall '-P 2ybc'
_symmetry_space_group_name_H-M 'P 1 21/c 1'
_cell_angle_alpha 90
_cell_angle_beta 111.76
_cell_angle_gamma 90
_cell_formula_units_Z 4
_cell_length_a 5.37
_cell_length_b 8.542
_cell_length_c 13.838
_cell_volume 589.527
_citation_journal_id_ASTM JECSER
_cod_data_source_file Monteverde_JECSER_2002_608.cif
_cod_data_source_block O7Pr1Si2Y1
_cod_original_cell_volume 589.5269
_cod_original_formula_sum 'O7 Pr1 Si2 Y1'
_cod_database_code 1531787

loop_
_symmetry_equiv_pos_as_xyz
x,y,z
-x,y+1/2,-z+1/2
-x,-y,-z
x,-y-1/2,z-1/2

loop_
_atom_site_label
_atom_site_type_symbol
_atom_site_fract_x
_atom_site_fract_y
_atom_site_fract_z
_atom_site_occupancy
_atom_site_U_iso_or_equiv
O3 O-2 0.597 0.161 0.072 1 0.0
O6 O-2 0.288 0.439 0.215 1 0.0
Si2 Si+4 0.928 0.505 0.186 1 0.0
O4 O-2 0.54 0.258 0.903 1 0.0
Si1 Si+4 0.753 0.289 0.028 1 0.0
O7 O-2 0.019 0.65 0.159 1 0.0
Y2 Y+3 0.8371 0.5988 0.5876 1 0.0
Pr1 Pr+3 0.5161 0.8044 0.7688 1 0.0
O1 O-2 0.801 0.438 0.059 1 0.0
O2 O-2 0.009 0.174 0.025 1 0.0
O5 O-2 0.79 0.484 0.249 1 0.0
